data_4127364
loop_
_publ_author_name
'Ejegbavwo, Otega A.'
'Martin, Corey R.'
'Olorunfemi, Oyindamola A.'
'Leith, Gabrielle A.'
'Ly, Richard T.'
'Rice, Allison M.'
'Dolgopolova, Ekaterina A.'
'Smith, Mark D.'
'Karakalos, Stavros G.'
'Birkner, Nancy'
'Powell, Brian A.'
'Pandey, Shubham'
'Koch, Robert J.'
'Misture, Scott T.'
'Loye, Hans-Conrad Zur'
'Phillpot, Simon R.'
'Brinkman, Kyle S.'
'Shustova, Natalia B.'

_publ_section_title
;
 Thermodynamics and Electronic Properties of Heterometallic Multinuclear
 Actinide-Containing Metal-Organic Frameworks with &quot;Structural
 Memory&quot;.
;
_journal_issue 29
_journal_name_full 'Journal of the American Chemical Society'
_journal_page_first 11628
_journal_page_last 11640
_journal_paper_doi 10.1021/jacs.9b04737
_journal_volume 141
_journal_year 2019
_chemical_formula_moiety 'C64 H48 O34 U6'
_chemical_formula_sum 'C64 H48 O34 U6'
_chemical_formula_weight 2789.20
_space_group_crystal_system tetragonal
_space_group_IT_number 131
_space_group_name_Hall '-P 4c 2'
_space_group_name_H-M_alt 'P 42/m m c'
_symmetry_space_group_name_Hall '-P 4c 2'
_symmetry_space_group_name_H-M 'P 42/m m c'
_atom_sites_solution_hydrogens geom
_atom_sites_solution_primary dual
_audit_creation_date 2019-02-04
_audit_creation_method
;
Olex2 1.2
(compiled 2018.05.29 svn.r3508 for OlexSys, GUI svn.r5506)
;
_cell_angle_alpha 90
_cell_angle_beta 90
_cell_angle_gamma 90
_cell_formula_units_Z 2
_cell_length_a 25.114(3)
_cell_length_b 25.114(3)
_cell_length_c 15.2262(16)
_cell_measurement_reflns_used 4851
_cell_measurement_temperature 100(2)
_cell_measurement_theta_max 18.541
_cell_measurement_theta_min 2.253
_cell_volume 9603.4(19)
_computing_cell_refinement 'SAINT v8.37A (Bruker, 2015)'
_computing_data_collection 'Bruker APEX3 v2016.5-0 (Bruker, 2016)'
_computing_data_reduction 'SAINT v8.37A (Bruker, 2015)'
_computing_molecular_graphics 'OLEX2 (Dolomanov et al., 2009)'
_computing_publication_material 'OLEX2 (Dolomanov et al., 2009)'
_computing_structure_refinement 'XL (Sheldrick, 2008)'
_computing_structure_solution 'XT (Sheldrick, 2015)'
_diffrn_ambient_temperature 100(2)
_diffrn_detector 'Bruker PHOTON-100 area detector'
_diffrn_detector_area_resol_mean 10.4
_diffrn_detector_type 'CMOS area detector'
_diffrn_measured_fraction_theta_full 0.997
_diffrn_measured_fraction_theta_max 0.997
_diffrn_measurement_device 'three-circle diffractometer'
_diffrn_measurement_device_type 'Bruker APEX-II CCD'
_diffrn_measurement_method '\f and \w scans'
_diffrn_radiation_monochromator 'mirror optics'
_diffrn_radiation_probe x-ray
_diffrn_radiation_type MoK\a
_diffrn_radiation_wavelength 0.71073
_diffrn_reflns_av_R_equivalents 0.1899
_diffrn_reflns_av_unetI/netI 0.0461
_diffrn_reflns_Laue_measured_fraction_full 0.997
_diffrn_reflns_Laue_measured_fraction_max 0.997
_diffrn_reflns_limit_h_max 21
_diffrn_reflns_limit_h_min -19
_diffrn_reflns_limit_k_max 21
_diffrn_reflns_limit_k_min -21
_diffrn_reflns_limit_l_max 12
_diffrn_reflns_limit_l_min -12
_diffrn_reflns_number 37244
_diffrn_reflns_point_group_measured_fraction_full 0.997
_diffrn_reflns_point_group_measured_fraction_max 0.997
_diffrn_reflns_theta_full 17.525
_diffrn_reflns_theta_max 17.525
_diffrn_reflns_theta_min 2.253
_diffrn_source 'microfocus sealed X-ray tube'
_diffrn_source_type 'Incoatec I\ms'
_diffrn_standards_number 0
_exptl_absorpt_coefficient_mu 5.075
_exptl_absorpt_correction_T_max 0.8617
_exptl_absorpt_correction_T_min 0.7686
_exptl_absorpt_correction_type multi-scan
_exptl_absorpt_process_details
;
SADABS-2016/2 (Bruker,2016/2) was used for absorption correction.
wR2(int) was 0.0774 before and 0.0700 after correction.
The Ratio of minimum to maximum transmission is 0.8920.
The \l/2 correction factor is Not present.
;
_exptl_crystal_colour green
_exptl_crystal_colour_primary green
_exptl_crystal_density_diffrn 0.965
_exptl_crystal_description polyhedron
_exptl_crystal_F_000 2512
_exptl_crystal_size_max 0.12
_exptl_crystal_size_mid 0.1
_exptl_crystal_size_min 0.08
_refine_diff_density_max 3.263
_refine_diff_density_min -1.599
_refine_diff_density_rms 0.188
_refine_ls_extinction_method none
_refine_ls_goodness_of_fit_ref 1.304
_refine_ls_hydrogen_treatment constr
_refine_ls_matrix_type full
_refine_ls_number_parameters 44
_refine_ls_number_reflns 1732
_refine_ls_number_restraints 11
_refine_ls_restrained_S_all 1.305
_refine_ls_R_factor_all 0.1441
_refine_ls_R_factor_gt 0.1030
_refine_ls_shift/su_max 0.000
_refine_ls_shift/su_mean 0.000
_refine_ls_structure_factor_coef Fsqd
_refine_ls_weighting_details 'w=1/[\s^2^(Fo^2^)+(0.2000P)^2^] where P=(Fo^2^+2Fc^2^)/3'
_refine_ls_weighting_scheme calc
_refine_ls_wR_factor_gt 0.2896
_refine_ls_wR_factor_ref 0.3499
_reflns_Friedel_coverage 0.000
_reflns_number_gt 1051
_reflns_number_total 1732
_reflns_threshold_expression 'I > 2\s(I)'
_cod_data_source_file ja9b04737_si_005.cif
_cod_data_source_block oae3122_sq
_cod_depositor_comments
;
The following automatic conversions were performed:

'_diffrn_radiation_probe' value 'X-ray' changed to 'x-ray' according
to
/home/data/users/saulius/crontab/automatic-downloads/current/ACS/lib/dictionaries/cif_core.dic
dictionary named 'cif_core.dic' version 2.4.2 from 2011-04-26.

Automatic conversion script
Id: cif_fix_values 4973 2017-02-22 13:04:09Z antanas 
;
_cod_original_cell_volume 9603(2)
_cod_database_code 4127364
_shelx_shelxl_version_number 2018/3
_shelx_space_group_comment
;
The symmetry employed for this shelxl refinement is uniquely defined
by the following loop, which should always be used as a source of
symmetry information in preference to the above space-group names.
They are only intended as comments.
;
_shelx_estimated_absorpt_t_max 0.687
_shelx_estimated_absorpt_t_min 0.581
_olex2_refinement_description
;
1. Fixed Uiso
 At 1.2 times of:
  All C(H) groups
 At 1.5 times of:
  All C(H,H,H) groups
2. Restrained distances
 C2-C1
 1.5 with sigma of 0.02
 C8-C4
 1.5 with sigma of 0.02
 C5-C5_$1
 1.5 with sigma of 0.02
 O3-C1 \\sim O4-C1
 with sigma of 0.01
 C3-C8 \\sim C5-C8
 with sigma of 0.01
3. Restrained planarity
 O3, O4, C1, C2, C3, C4, C5, C6, C7
 with sigma of 0.1
4. Uiso/Uaniso restraints and constraints
Uiso(O3) = Uiso(C1) = Uiso(O4) = Uiso(C2) = Uiso(C7) = Uiso(C5) = Uiso(C6) =
Uiso(C4) = Uiso(C3) = Uiso(C8)
5.a Aromatic/amide H refined with riding coordinates:
 C7(H7), C6(H6), C3(H3)
5.b Fitted hexagon refined as free rotating group:
 C2(C7,C6,C5,C4,C3)
5.c Idealised Me refined with riding coordinates:
 C8(H8A,H8B,H8C)
;
_platon_squeeze_void_probe_radius 1.20
_olex2_submission_special_instructions 'No special instructions were received'

loop_
_space_group_symop_operation_xyz
'x, y, z'
'-x, -y, z'
'-y, x, z+1/2'
'y, -x, z+1/2'
'-x, y, -z'
'x, -y, -z'
'y, x, -z+1/2'
'-y, -x, -z+1/2'
'-x, -y, -z'
'x, y, -z'
'y, -x, -z-1/2'
'-y, x, -z-1/2'
'x, -y, z'
'-x, y, z'
'-y, -x, z-1/2'
'y, x, z-1/2'

loop_
_atom_site_label
_atom_site_type_symbol
_atom_site_fract_x
_atom_site_fract_y
_atom_site_fract_z
_atom_site_U_iso_or_equiv
_atom_site_adp_type
_atom_site_occupancy
_atom_site_site_symmetry_order
_atom_site_calc_flag
_atom_site_refinement_flags_posn
_atom_site_refinement_flags_adp
_atom_site_refinement_flags_occupancy
U1 U 0.500000 0.10837(11) 0.500000 0.1220(16) Uani 1 4 d S T P
U2 U 0.57513(10) 0.000000 0.62529(17) 0.1408(15) Uani 1 2 d S T P
O1 O 0.500000 0.0499(17) 0.621(2) 0.176(16) Uiso 1 2 d S T P
O2 O 0.5720(17) -0.0500(18) 0.500000 0.194(16) Uiso 1 2 d S T P
O3 O 0.5615(15) 0.1498(18) 0.605(2) 0.270(8) Uiso 1 1 d D . .
O4 O 0.6054(14) 0.0866(17) 0.679(2) 0.270(8) Uiso 1 1 d D . .
O5 O 0.565(3) 0.000000 0.771(6) 0.36(4) Uiso 1 2 d S T P
O6 O 0.672(2) 0.000000 0.583(3) 0.25(2) Uiso 1 2 d S T P
O7 O 0.500000 0.219(3) 0.500000 0.28(4) Uiso 1 4 d S T P
C1 C 0.5974(10) 0.1325(11) 0.6521(16) 0.270(8) Uiso 1 1 d D . .
C2 C 0.6363(10) 0.1737(9) 0.686(2) 0.270(8) Uiso 1 1 d D . .
C7 C 0.6786(12) 0.1644(9) 0.743(2) 0.270(8) Uiso 1 1 d G . .
H7 H 0.683258 0.130228 0.768815 0.324 Uiso 1 1 calc R . .
C6 C 0.7142(10) 0.2052(13) 0.7627(17) 0.270(8) Uiso 1 1 d G . .
H6 H 0.743071 0.198863 0.801519 0.324 Uiso 1 1 calc R . .
C5 C 0.7074(10) 0.2552(10) 0.725(2) 0.270(8) Uiso 1 1 d DG . .
C4 C 0.6651(11) 0.2645(8) 0.6684(19) 0.270(8) Uiso 1 1 d DG . .
C3 C 0.6295(9) 0.2237(11) 0.6490(18) 0.270(8) Uiso 1 1 d DG . .
H3 H 0.600620 0.230035 0.610144 0.324 Uiso 1 1 calc R . .
C8 C 0.6513(19) 0.3221(12) 0.641(3) 0.270(8) Uiso 1 1 d D . .
H8A H 0.666000 0.346986 0.684647 0.404 Uiso 1 1 calc R . .
H8B H 0.612537 0.326302 0.638747 0.404 Uiso 1 1 calc R . .
H8C H 0.666639 0.329684 0.583497 0.404 Uiso 1 1 calc R . .

loop_
_atom_site_aniso_label
_atom_site_aniso_U_11
_atom_site_aniso_U_22
_atom_site_aniso_U_33
_atom_site_aniso_U_23
_atom_site_aniso_U_13
_atom_site_aniso_U_12
U1 0.094(3) 0.079(2) 0.192(3) 0.000 0.000 0.000
U2 0.118(2) 0.114(2) 0.191(3) 0.000 -0.0429(16) 0.000

loop_
_atom_type_symbol
_atom_type_description
_atom_type_scat_dispersion_real
_atom_type_scat_dispersion_imag
_atom_type_scat_source
C C 0.0033 0.0016 'International Tables Vol C Tables 4.2.6.8 and 6.1.1.4'
H H 0.0000 0.0000 'International Tables Vol C Tables 4.2.6.8 and 6.1.1.4'
O O 0.0106 0.0060 'International Tables Vol C Tables 4.2.6.8 and 6.1.1.4'
U U -9.6767 9.6646 'International Tables Vol C Tables 4.2.6.8 and 6.1.1.4'

loop_
_geom_angle_atom_site_label_1
_geom_angle_atom_site_label_2
_geom_angle_atom_site_label_3
_geom_angle
_geom_angle_site_symmetry_1
_geom_angle_site_symmetry_3
U2 U1 U2 59.16(8) 9_656 10_556
U2 U1 U2 89.18(8) 2_655 10_556
U2 U1 U2 59.89(8) 9_656 2_655
O1 U1 U2 33.5(5) 10_556 9_656
O1 U1 U2 87.0(9) 10_556 2_655
O1 U1 U2 33.5(5) 10_556 10_556
O1 U1 U2 33.5(5) . 2_655
O1 U1 U2 87.0(9) . 9_656
O1 U1 U2 87.0(9) . 10_556
O1 U1 O1 103(2) 10_556 .
O1 U1 O3 75.9(12) 10_556 5_656
O1 U1 O3 140.6(7) . 10_556
O1 U1 O3 140.6(7) 10_556 .
O1 U1 O3 75.9(13) . .
O1 U1 O3 75.9(12) . 14_655
O1 U1 O3 140.6(7) . 5_656
O1 U1 O3 140.6(7) 10_556 14_655
O1 U1 O3 75.9(13) 10_556 10_556
O1 U1 O7 128.5(10) 10_556 .
O1 U1 O7 128.5(10) . .
O2 U1 U2 86.3(9) 9_656 10_556
O2 U1 U2 86.3(9) 13 2_655
O2 U1 U2 33.7(5) 9_656 9_656
O2 U1 U2 33.7(5) 9_656 2_655
O2 U1 U2 33.7(5) 13 10_556
O2 U1 U2 86.3(9) 13 9_656
O2 U1 O1 66.9(7) 9_656 10_556
O2 U1 O1 66.9(7) 13 .
O2 U1 O1 66.9(7) 13 10_556
O2 U1 O1 66.9(7) 9_656 .
O2 U1 O2 102(2) 9_656 13
O2 U1 O3 139.2(9) 9_656 .
O2 U1 O3 77.1(11) 13 .
O2 U1 O3 77.1(11) 9_656 14_655
O2 U1 O3 139.2(9) 9_656 10_556
O2 U1 O3 139.2(9) 13 14_655
O2 U1 O3 77.1(11) 13 10_556
O2 U1 O3 77.1(11) 9_656 5_656
O2 U1 O3 139.2(9) 13 5_656
O2 U1 O7 129.0(11) 9_656 .
O2 U1 O7 129.0(11) 13 .
O3 U1 U2 106.8(10) 5_656 10_556
O3 U1 U2 159.7(10) 10_556 2_655
O3 U1 U2 70.5(10) 5_656 9_656
O3 U1 U2 159.7(10) . 9_656
O3 U1 U2 70.5(10) 14_655 2_655
O3 U1 U2 106.8(10) 10_556 9_656
O3 U1 U2 106.8(10) . 2_655
O3 U1 U2 108.4(8) 5_656 2_655
O3 U1 U2 159.7(10) 14_655 10_556
O3 U1 U2 70.5(10) 10_556 10_556
O3 U1 U2 108.4(8) . 10_556
O3 U1 U2 108.4(8) 14_655 9_656
O3 U1 O3 130(2) 5_656 .
O3 U1 O3 81.0(17) 10_556 .
O3 U1 O3 130(2) 14_655 10_556
O3 U1 O3 78.2(14) 14_655 .
O3 U1 O3 81.0(17) 5_656 14_655
O3 U1 O3 78.2(14) 5_656 10_556
O3 U1 O7 64.9(10) 10_556 .
O3 U1 O7 64.9(10) 5_656 .
O3 U1 O7 64.9(10) . .
O3 U1 O7 64.9(10) 14_655 .
O7 U1 U2 135.41(4) . 10_556
O7 U1 U2 135.41(4) . 9_656
O7 U1 U2 135.41(4) . 2_655
U1 U2 U1 90.82(8) 9_656 .
U2 U2 U1 60.42(4) 2_655 .
U2 U2 U1 60.06(4) 10_556 .
U2 U2 U1 60.42(4) 2_655 9_656
U2 U2 U1 60.06(4) 10_556 9_656
U2 U2 U2 90.0 2_655 10_556
O1 U2 U1 88.3(9) 2_655 .
O1 U2 U1 35.1(9) . .
O1 U2 U1 88.3(9) . 9_656
O1 U2 U1 35.1(9) 2_655 9_656
O1 U2 U2 33.6(9) . 2_655
O1 U2 U2 88.4(9) 2_655 10_556
O1 U2 U2 88.4(9) . 10_556
O1 U2 U2 33.6(9) 2_655 2_655
O1 U2 O1 67.2(19) . 2_655
O1 U2 O2 104.7(13) 2_655 13
O1 U2 O2 69.2(13) 2_655 .
O1 U2 O2 69.2(13) . 13
O1 U2 O2 104.7(13) . .
O1 U2 O4 139.5(13) . 13
O1 U2 O4 77.0(11) . .
O1 U2 O4 77.0(11) 2_655 13
O1 U2 O4 139.5(13) 2_655 .
O1 U2 O6 143.0(10) 2_655 .
O1 U2 O6 143.0(10) . .
O2 U2 U1 34.4(11) . 9_656
O2 U2 U1 34.4(11) 13 .
O2 U2 U1 87.6(10) 13 9_656
O2 U2 U1 87.6(10) . .
O2 U2 U2 88.1(11) . 2_655
O2 U2 U2 88.1(11) 13 2_655
O2 U2 U2 33.4(10) . 10_556
O2 U2 U2 33.4(10) 13 10_556
O2 U2 O2 66.6(19) . 13
O2 U2 O4 141.1(13) 13 13
O2 U2 O4 141.1(13) . .
O2 U2 O4 78.6(13) 13 .
O2 U2 O4 78.5(13) . 13
O2 U2 O6 79.7(15) . .
O2 U2 O6 79.7(15) 13 .
O4 U2 U1 71.8(9) 13 9_656
O4 U2 U1 162.6(9) . 9_656
O4 U2 U1 71.8(9) . .
O4 U2 U1 162.6(9) 13 .
O4 U2 U2 108.1(8) 13 2_655
O4 U2 U2 108.1(8) . 2_655
O4 U2 U2 109.6(9) 13 10_556
O4 U2 U2 109.6(9) . 10_556
O4 U2 O4 125.6(18) . 13
O4 U2 O6 77.5(9) . .
O4 U2 O6 77.5(9) 13 .
O5 U2 U1 116.1(12) . 9_656
O5 U2 U1 116.1(12) . .
O5 U2 U2 83.4(19) . 2_655
O5 U2 U2 173.4(19) . 10_556
O5 U2 O1 86.1(18) . 2_655
O5 U2 O1 86.1(18) . .
O5 U2 O2 145.6(11) . 13
O5 U2 O2 145.6(11) . .
O5 U2 O4 72.7(11) . .
O5 U2 O4 72.7(11) . 13
O5 U2 O6 111(2) . .
O6 U2 U1 110.6(7) . 9_656
O6 U2 U1 110.6(7) . .
O6 U2 U2 165.3(11) . 2_655
O6 U2 U2 75.3(11) . 10_556
U2 O1 U1 111.4(10) . .
U2 O1 U1 111.4(10) 2_655 .
U2 O1 U2 112.7(19) 2_655 .
U2 O2 U1 111.9(12) . 9_656
U2 O2 U1 111.8(12) 10_556 9_656
U2 O2 U2 113.2(19) 10_556 .
C1 O3 U1 134(3) . .
C1 O4 U2 132(3) . .
O3 C1 O4 130(4) . .
O3 C1 C2 116(3) . .
O4 C1 C2 115(3) . .
C7 C2 C1 126(2) . .
C7 C2 C3 120.0 . .
C3 C2 C1 113(2) . .
C2 C7 H7 120.0 . .
C2 C7 C6 120.0 . .
C6 C7 H7 120.0 . .
C7 C6 H6 120.0 . .
C7 C6 C5 120.0 . .
C5 C6 H6 120.0 . .
C6 C5 C5 106(3) . 8_666
C4 C5 C6 120.0 . .
C4 C5 C5 132(2) . 8_666
C5 C4 C3 120.0 . .
C5 C4 C8 119.6(5) . .
C3 C4 C8 119.3(5) . .
C2 C3 H3 120.0 . .
C4 C3 C2 120.0 . .
C4 C3 H3 120.0 . .
C4 C8 H8A 109.5 . .
C4 C8 H8B 109.5 . .
C4 C8 H8C 109.5 . .
H8A C8 H8B 109.5 . .
H8A C8 H8C 109.5 . .
H8B C8 H8C 109.5 . .

loop_
_geom_bond_atom_site_label_1
_geom_bond_atom_site_label_2
_geom_bond_distance
_geom_bond_site_symmetry_2
U1 U2 3.822(2) 9_656
U1 U2 3.822(2) 10_556
U1 U2 3.822(2) 2_655
U1 O1 2.36(4) .
U1 O1 2.36(4) 10_556
U1 O2 2.33(5) 9_656
U1 O2 2.33(5) 13
U1 O3 2.45(4) 10_556
U1 O3 2.45(4) 14_655
U1 O3 2.45(4) 5_656
U1 O3 2.45(4) .
U1 O7 2.78(8) .
U2 U2 3.773(5) 2_655
U2 U2 3.815(5) 10_556
U2 O1 2.27(2) 2_655
U2 O1 2.27(2) .
U2 O2 2.28(3) 13
U2 O2 2.28(3) .
U2 O4 2.44(4) .
U2 O4 2.44(4) 13
U2 O5 2.23(9) .
U2 O6 2.52(5) .
O3 C1 1.23(3) .
O4 C1 1.24(3) .
C1 C2 1.52(2) .
C2 C7 1.3900 .
C2 C3 1.3900 .
C7 H7 0.9500 .
C7 C6 1.3900 .
C6 H6 0.9500 .
C6 C5 1.3900 .
C5 C5 1.527(19) 8_666
C5 C4 1.3900 .
C4 C3 1.3900 .
C4 C8 1.545(19) .
C3 H3 0.9500 .
C8 H8A 0.9800 .
C8 H8B 0.9800 .
C8 H8C 0.9800 .

loop_
_platon_squeeze_void_nr
_platon_squeeze_void_average_x
_platon_squeeze_void_average_y
_platon_squeeze_void_average_z
_platon_squeeze_void_volume
_platon_squeeze_void_count_electrons
_platon_squeeze_void_content
1 -0.007 -0.007 -0.034 6734 1133 ' '
